data_7043663
loop_
_publ_author_name
'Wang, Shi'
'Li, Ya-Juan'
'Ju, Fei-Fei'
'Xu, Wu-Tan'
'Kagesawa, Koichi'
'Li, Yong-hua'
'Yamashita, Masahiro'
'Huang, Wei'

_publ_section_title
;
 The molecular and supramolecular aspects in mononuclear manganese(III)
 Schiff-base spin crossover complexes
;
_journal_name_full 'Dalton Trans.'
_journal_paper_doi 10.1039/C7DT01718A
_journal_year 2017
_chemical_formula_sum 'C22 H28 Cl Mn N4 O2'
_chemical_formula_weight 470.87
_space_group_crystal_system orthorhombic
_space_group_IT_number 56
_space_group_name_Hall '-P 2ab 2ac'
_space_group_name_H-M_alt 'P c c n'
_symmetry_space_group_name_Hall '-P 2ab 2ac'
_symmetry_space_group_name_H-M 'P c c n'
_atom_sites_solution_hydrogens geom
_audit_creation_method SHELXL-2014/7
_audit_update_record
;
2017-04-18 deposited with the CCDC.
2017-07-17 downloaded from the CCDC.
;
_cell_angle_alpha 90
_cell_angle_beta 90
_cell_angle_gamma 90
_cell_formula_units_Z 4
_cell_length_a 7.5805(10)
_cell_length_b 16.0064(19)
_cell_length_c 17.325(2)
_cell_measurement_reflns_used 9958
_cell_measurement_temperature 100(2)
_cell_measurement_theta_max 28.37
_cell_measurement_theta_min 2.55
_cell_volume 2102.2(4)
_computing_structure_refinement 'SHELXL-2014/7 (Sheldrick, 2014)'
_diffrn_ambient_temperature 100(2)
_diffrn_measured_fraction_theta_full 0.972
_diffrn_measured_fraction_theta_max 0.902
_diffrn_measurement_device_type 'CCD area detector'
_diffrn_measurement_method 'phi and omega scans'
_diffrn_radiation_type MoK\a
_diffrn_radiation_wavelength 0.71073
_diffrn_reflns_av_R_equivalents 0.0408
_diffrn_reflns_av_unetI/netI 0.0331
_diffrn_reflns_Laue_measured_fraction_full 0.972
_diffrn_reflns_Laue_measured_fraction_max 0.902
_diffrn_reflns_limit_h_max 9
_diffrn_reflns_limit_h_min -10
_diffrn_reflns_limit_k_max 21
_diffrn_reflns_limit_k_min -16
_diffrn_reflns_limit_l_max 23
_diffrn_reflns_limit_l_min -23
_diffrn_reflns_number 10749
_diffrn_reflns_point_group_measured_fraction_full 0.972
_diffrn_reflns_point_group_measured_fraction_max 0.902
_diffrn_reflns_theta_full 25.242
_diffrn_reflns_theta_max 28.342
_diffrn_reflns_theta_min 3.198
_exptl_absorpt_coefficient_mu 0.782
_exptl_absorpt_correction_T_max 0.910
_exptl_absorpt_correction_T_min 0.869
_exptl_absorpt_correction_type multi-scan
_exptl_absorpt_process_details 'SADABS; Bruker, 2000'
_exptl_crystal_colour brown
_exptl_crystal_density_diffrn 1.488
_exptl_crystal_description needle
_exptl_crystal_F_000 984
_exptl_crystal_size_max 0.30
_exptl_crystal_size_mid 0.15
_exptl_crystal_size_min 0.12
_refine_diff_density_max 0.468
_refine_diff_density_min -0.481
_refine_diff_density_rms 0.095
_refine_ls_extinction_method none
_refine_ls_goodness_of_fit_ref 1.418
_refine_ls_hydrogen_treatment constr
_refine_ls_matrix_type full
_refine_ls_number_parameters 137
_refine_ls_number_reflns 2377
_refine_ls_number_restraints 0
_refine_ls_restrained_S_all 1.418
_refine_ls_R_factor_all 0.0697
_refine_ls_R_factor_gt 0.0647
_refine_ls_shift/su_max 0.000
_refine_ls_shift/su_mean 0.000
_refine_ls_structure_factor_coef Fsqd
_refine_ls_weighting_details 'w=1/[\s^2^(Fo^2^)+7.8077P] where P=(Fo^2^+2Fc^2^)/3'
_refine_ls_weighting_scheme calc
_refine_ls_wR_factor_gt 0.1321
_refine_ls_wR_factor_ref 0.1352
_reflns_Friedel_coverage 0.000
_reflns_number_gt 2211
_reflns_number_total 2377
_reflns_threshold_expression 'I > 2\s(I)'
_cod_data_source_file c7dt01718a2.cif
_cod_data_source_block 2
_cod_depositor_comments
;
The following automatic conversions were performed:

'_exptl_absorpt_correction_type' value 'Multi-scan' changed to
'multi-scan' according to
/home/data/users/saulius/crontab/automatic-downloads/rss-feeds/RSC/lib/dictionaries/cif_core.dic
dictionary named 'cif_core.dic' version 2.4.2 from 2011-04-26.

Automatic conversion script
Id: cif_fix_values 4973 2017-02-22 13:04:09Z antanas 
;
_cod_database_code 7043663
_shelx_shelxl_version_number 2014/7
_shelx_space_group_comment
;
The symmetry employed for this shelxl refinement is uniquely defined
by the following loop, which should always be used as a source of
symmetry information in preference to the above space-group names.
They are only intended as comments.
;

loop_
_space_group_symop_operation_xyz
'x, y, z'
'-x+1/2, -y+1/2, z'
'x+1/2, -y, -z+1/2'
'-x, y+1/2, -z+1/2'
'-x, -y, -z'
'x-1/2, y-1/2, -z'
'-x-1/2, y, z-1/2'
'x, -y-1/2, z-1/2'

loop_
_atom_site_label
_atom_site_type_symbol
_atom_site_fract_x
_atom_site_fract_y
_atom_site_fract_z
_atom_site_U_iso_or_equiv
_atom_site_adp_type
_atom_site_occupancy
_atom_site_site_symmetry_order
_atom_site_calc_flag
_atom_site_refinement_flags_posn
_atom_site_refinement_flags_adp
_atom_site_refinement_flags_occupancy
Mn1 Mn 0.2500 0.2500 0.04152(4) 0.00919(18) Uani 1 2 d S T P
O1 O 0.3538(3) 0.35639(14) 0.03831(13) 0.0118(5) Uani 1 1 d . . .
C1 C 0.4165(4) 0.3978(2) 0.09841(18) 0.0115(6) Uani 1 1 d . . .
C2 C 0.4150(5) 0.4857(2) 0.0975(2) 0.0150(7) Uani 1 1 d . . .
H1 H 0.3667 0.5143 0.0544 0.018 Uiso 1 1 calc R U .
C3 C 0.4826(5) 0.5309(2) 0.1583(2) 0.0163(7) Uani 1 1 d . . .
H2 H 0.4753 0.5901 0.1577 0.020 Uiso 1 1 calc R U .
C4 C 0.5618(5) 0.4906(2) 0.2209(2) 0.0182(7) Uani 1 1 d . . .
H3 H 0.6126 0.5222 0.2617 0.022 Uiso 1 1 calc R U .
C5 C 0.5656(5) 0.4048(2) 0.22301(19) 0.0152(7) Uani 1 1 d . . .
H4 H 0.6201 0.3773 0.2653 0.018 Uiso 1 1 calc R U .
C6 C 0.4898(4) 0.3571(2) 0.16331(18) 0.0120(6) Uani 1 1 d . . .
C7 C 0.5095(4) 0.26734(19) 0.16460(18) 0.0119(6) Uani 1 1 d . . .
H5 H 0.5851 0.2440 0.2027 0.014 Uiso 1 1 calc R U .
N1 N 0.4320(4) 0.21661(17) 0.11790(16) 0.0113(5) Uani 1 1 d . . .
C8 C 0.5059(5) 0.1317(2) 0.11313(19) 0.0129(6) Uani 1 1 d . . .
H6 H 0.4094 0.0901 0.1157 0.015 Uiso 1 1 calc R U .
H7 H 0.5861 0.1218 0.1573 0.015 Uiso 1 1 calc R U .
C9 C 0.6068(5) 0.1214(2) 0.0377(2) 0.0160(7) Uani 1 1 d . . .
H8 H 0.6703 0.0674 0.0389 0.019 Uiso 1 1 calc R U .
H9 H 0.6963 0.1663 0.0341 0.019 Uiso 1 1 calc R U .
C10 C 0.4919(5) 0.1241(2) -0.03436(19) 0.0162(7) Uani 1 1 d . . .
H10 H 0.5648 0.1105 -0.0801 0.019 Uiso 1 1 calc R U .
H11 H 0.3981 0.0813 -0.0301 0.019 Uiso 1 1 calc R U .
N2 N 0.4099(4) 0.20728(17) -0.04533(15) 0.0124(6) Uani 1 1 d . . .
H12 H 0.5076 0.2486 -0.0517 0.015 Uiso 1 1 calc R U .
C11 C 0.3025(5) 0.2099(2) -0.11650(19) 0.0169(7) Uani 1 1 d . . .
H13 H 0.2218 0.1613 -0.1182 0.020 Uiso 1 1 calc R U .
H14 H 0.3800 0.2077 -0.1624 0.020 Uiso 1 1 calc R U .
Cl1 Cl 0.7500 0.2500 0.85423(6) 0.0155(2) Uani 1 2 d S T P

loop_
_atom_site_aniso_label
_atom_site_aniso_U_11
_atom_site_aniso_U_22
_atom_site_aniso_U_33
_atom_site_aniso_U_23
_atom_site_aniso_U_13
_atom_site_aniso_U_12
Mn1 0.0120(3) 0.0068(3) 0.0088(3) 0.000 0.000 -0.0015(3)
O1 0.0157(11) 0.0095(11) 0.0101(10) 0.0004(9) -0.0036(9) -0.0041(9)
C1 0.0115(14) 0.0120(15) 0.0110(14) 0.0006(12) 0.0020(12) -0.0015(13)
C2 0.0166(15) 0.0113(15) 0.0172(16) 0.0007(13) -0.0009(13) -0.0013(13)
C3 0.0167(16) 0.0118(15) 0.0205(16) -0.0028(13) 0.0035(13) -0.0025(13)
C4 0.0200(17) 0.0177(17) 0.0169(16) -0.0068(14) 0.0007(14) -0.0041(14)
C5 0.0164(16) 0.0179(16) 0.0113(14) -0.0023(13) 0.0011(13) 0.0010(14)
C6 0.0117(15) 0.0128(15) 0.0115(14) -0.0003(12) 0.0013(12) 0.0015(13)
C7 0.0136(15) 0.0129(17) 0.0091(13) 0.0024(11) 0.0014(12) 0.0004(12)
N1 0.0139(13) 0.0083(12) 0.0117(12) 0.0009(10) 0.0016(10) 0.0000(11)
C8 0.0168(16) 0.0085(15) 0.0134(15) 0.0029(12) 0.0010(13) -0.0005(13)
C9 0.0179(17) 0.0116(15) 0.0186(16) 0.0006(13) 0.0039(14) 0.0032(13)
C10 0.0216(17) 0.0111(15) 0.0161(16) -0.0026(13) 0.0060(14) -0.0007(13)
N2 0.0166(13) 0.0093(13) 0.0114(13) -0.0001(10) 0.0020(11) -0.0033(11)
C11 0.0193(17) 0.0214(18) 0.0100(15) -0.0037(13) 0.0006(12) -0.0053(14)
Cl1 0.0155(5) 0.0177(5) 0.0133(5) 0.000 0.000 -0.0044(5)

loop_
_atom_type_symbol
_atom_type_description
_atom_type_scat_dispersion_real
_atom_type_scat_dispersion_imag
_atom_type_scat_source
C C 0.0033 0.0016 'International Tables Vol C Tables 4.2.6.8 and 6.1.1.4'
H H 0.0000 0.0000 'International Tables Vol C Tables 4.2.6.8 and 6.1.1.4'
N N 0.0061 0.0033 'International Tables Vol C Tables 4.2.6.8 and 6.1.1.4'
O O 0.0106 0.0060 'International Tables Vol C Tables 4.2.6.8 and 6.1.1.4'
Cl Cl 0.1484 0.1585 'International Tables Vol C Tables 4.2.6.8 and 6.1.1.4'
Mn Mn 0.3368 0.7283 'International Tables Vol C Tables 4.2.6.8 and 6.1.1.4'

loop_
_geom_angle_atom_site_label_1
_geom_angle_atom_site_label_2
_geom_angle_atom_site_label_3
_geom_angle
_geom_angle_site_symmetry_1
_geom_angle_site_symmetry_3
O1 Mn1 O1 176.60(14) 2 .
O1 Mn1 N1 88.44(11) 2 2
O1 Mn1 N1 93.83(11) . 2
O1 Mn1 N1 93.83(11) 2 .
O1 Mn1 N1 88.44(11) . .
N1 Mn1 N1 96.39(16) 2 .
O1 Mn1 N2 85.60(10) 2 .
O1 Mn1 N2 91.90(10) . .
N1 Mn1 N2 171.99(11) 2 .
N1 Mn1 N2 89.34(11) . .
O1 Mn1 N2 91.90(10) 2 2
O1 Mn1 N2 85.60(10) . 2
N1 Mn1 N2 89.35(11) 2 2
N1 Mn1 N2 171.99(11) . 2
N2 Mn1 N2 85.52(16) . 2
C1 O1 Mn1 125.6(2) . .
O1 C1 C2 119.3(3) . .
O1 C1 C6 122.5(3) . .
C2 C1 C6 118.2(3) . .
C3 C2 C1 120.9(3) . .
C3 C2 H1 119.5 . .
C1 C2 H1 119.5 . .
C2 C3 C4 120.8(3) . .
C2 C3 H2 119.6 . .
C4 C3 H2 119.6 . .
C5 C4 C3 119.4(3) . .
C5 C4 H3 120.3 . .
C3 C4 H3 120.3 . .
C4 C5 C6 121.0(3) . .
C4 C5 H4 119.5 . .
C6 C5 H4 119.5 . .
C5 C6 C1 119.7(3) . .
C5 C6 C7 119.1(3) . .
C1 C6 C7 120.7(3) . .
N1 C7 C6 124.8(3) . .
N1 C7 H5 117.6 . .
C6 C7 H5 117.6 . .
C7 N1 C8 116.3(3) . .
C7 N1 Mn1 124.5(2) . .
C8 N1 Mn1 118.4(2) . .
N1 C8 C9 109.8(3) . .
N1 C8 H6 109.7 . .
C9 C8 H6 109.7 . .
N1 C8 H7 109.7 . .
C9 C8 H7 109.7 . .
H6 C8 H7 108.2 . .
C8 C9 C10 114.4(3) . .
C8 C9 H8 108.7 . .
C10 C9 H8 108.7 . .
C8 C9 H9 108.7 . .
C10 C9 H9 108.7 . .
H8 C9 H9 107.6 . .
N2 C10 C9 111.7(3) . .
N2 C10 H10 109.3 . .
C9 C10 H10 109.3 . .
N2 C10 H11 109.3 . .
C9 C10 H11 109.3 . .
H10 C10 H11 107.9 . .
C11 N2 C10 111.3(3) . .
C11 N2 Mn1 106.1(2) . .
C10 N2 Mn1 117.0(2) . .
C11 N2 H12 107.3 . .
C10 N2 H12 107.3 . .
Mn1 N2 H12 107.3 . .
N2 C11 C11 108.3(2) . 2
N2 C11 H13 110.0 . .
C11 C11 H13 110.0 2 .
N2 C11 H14 110.0 . .
C11 C11 H14 110.0 2 .
H13 C11 H14 108.4 . .

loop_
_geom_bond_atom_site_label_1
_geom_bond_atom_site_label_2
_geom_bond_distance
_geom_bond_site_symmetry_2
Mn1 O1 1.877(2) 2
Mn1 O1 1.877(2) .
Mn1 N1 1.985(3) 2
Mn1 N1 1.985(3) .
Mn1 N2 2.049(3) .
Mn1 N2 2.049(3) 2
O1 C1 1.323(4) .
C1 C2 1.408(5) .
C1 C6 1.413(4) .
C2 C3 1.377(5) .
C2 H1 0.9500 .
C3 C4 1.398(5) .
C3 H2 0.9500 .
C4 C5 1.373(5) .
C4 H3 0.9500 .
C5 C6 1.408(5) .
C5 H4 0.9500 .
C6 C7 1.445(4) .
C7 N1 1.288(4) .
C7 H5 0.9500 .
N1 C8 1.472(4) .
C8 C9 1.523(5) .
C8 H6 0.9900 .
C8 H7 0.9900 .
C9 C10 1.523(5) .
C9 H8 0.9900 .
C9 H9 0.9900 .
C10 N2 1.482(4) .
C10 H10 0.9900 .
C10 H11 0.9900 .
N2 C11 1.478(4) .
N2 H12 1.0000 .
C11 C11 1.511(7) 2
C11 H13 0.9900 .
C11 H14 0.9900 .
